data_2216962
loop_
_publ_author_name
'Zhang, Guangyou'
'Gu, Xungang'
'Wang, Xiangbo'
'Wang, Wanhui'
'Li, Shuchun'

_publ_section_title
;<i>N</i>-[(<i>S</i>)-1-(3,5-Dimethyl-2-hydroxyphenyl)ethyl]-<i>N</i>-[(<i>R</i>)-2-hydroxy-1-phenylethyl]ammonium
 chloride
;
_journal_coeditor_code BV2080
_journal_issue 1
_journal_name_full 'Acta Crystallographica Section E'
_journal_page_first o240
_journal_page_last o241
_journal_paper_doi 10.1107/S1600536807063106
_journal_volume 64
_journal_year 2008
_chemical_formula_iupac 'C18 H24 N O2 + , Cl -'
_chemical_formula_moiety 'C18 H24 N O2 + , Cl -'
_chemical_formula_sum 'C18 H24 Cl N O2'
_chemical_formula_weight 321.83
_chemical_name_systematic
;
N-[(S)-1-(3,5-Dimethyl-2-hydroxyphenyl)ethyl]-N-[(R)-2-hydroxy-1-
phenylethyl]ammonium chloride
;
_space_group_IT_number 19
_symmetry_cell_setting orthorhombic
_symmetry_space_group_name_Hall 'P 2ac 2ab'
_symmetry_space_group_name_H-M 'P 21 21 21'
_atom_sites_solution_hydrogens geom
_atom_sites_solution_primary direct
_atom_sites_solution_secondary difmap
_audit_creation_method SHELXL97
_cell_angle_alpha 90.00
_cell_angle_beta 90.00
_cell_angle_gamma 90.00
_cell_formula_units_Z 4
_cell_length_a 7.6500(15)
_cell_length_b 13.764(3)
_cell_length_c 16.420(3)
_cell_measurement_reflns_used 2408
_cell_measurement_temperature 298(2)
_cell_measurement_theta_max 22.265
_cell_measurement_theta_min 2.481
_cell_volume 1728.9(6)
_computing_cell_refinement 'SMART (Bruker, 1997)'
_computing_data_collection 'SMART (Bruker, 1997)'
_computing_data_reduction 'SAINT (Bruker, 1997)'
_computing_molecular_graphics 'SHELXTL (Bruker, 2001)'
_computing_publication_material 'SHELXTL (Bruker, 2001)'
_computing_structure_refinement 'SHELXL97 (Sheldrick, 1997)'
_computing_structure_solution 'SHELXS97 (Sheldrick, 1997)'
_diffrn_ambient_temperature 298(2)
_diffrn_measured_fraction_theta_full 1.000
_diffrn_measured_fraction_theta_max 1.000
_diffrn_measurement_device_type 'Bruker SMART CCD area-detector'
_diffrn_measurement_method '\f and \w'
_diffrn_radiation_monochromator graphite
_diffrn_radiation_source 'fine-focus sealed tube'
_diffrn_radiation_type MoK\a
_diffrn_radiation_wavelength 0.71073
_diffrn_reflns_av_R_equivalents 0.0341
_diffrn_reflns_av_sigmaI/netI 0.0391
_diffrn_reflns_limit_h_max 9
_diffrn_reflns_limit_h_min -8
_diffrn_reflns_limit_k_max 16
_diffrn_reflns_limit_k_min -16
_diffrn_reflns_limit_l_max 19
_diffrn_reflns_limit_l_min -19
_diffrn_reflns_number 8842
_diffrn_reflns_theta_full 25.49
_diffrn_reflns_theta_max 25.49
_diffrn_reflns_theta_min 1.93
_exptl_absorpt_coefficient_mu 0.228
_exptl_absorpt_correction_T_max 0.9548
_exptl_absorpt_correction_T_min 0.9063
_exptl_absorpt_correction_type multi-scan
_exptl_absorpt_process_details '(SADABS; Sheldrick, 1996)'
_exptl_crystal_colour colourless
_exptl_crystal_density_diffrn 1.236
_exptl_crystal_density_method 'not measured'
_exptl_crystal_description block
_exptl_crystal_F_000 688
_exptl_crystal_size_max 0.44
_exptl_crystal_size_mid 0.32
_exptl_crystal_size_min 0.21
_refine_diff_density_max 0.207
_refine_diff_density_min -0.117
_refine_ls_abs_structure_details 'Flack (1983), with how many Friedel pairs?'
_refine_ls_abs_structure_Flack -0.01(7)
_refine_ls_extinction_method none
_refine_ls_goodness_of_fit_ref 1.020
_refine_ls_hydrogen_treatment constr
_refine_ls_matrix_type full
_refine_ls_number_parameters 204
_refine_ls_number_reflns 3202
_refine_ls_number_restraints 0
_refine_ls_restrained_S_all 1.020
_refine_ls_R_factor_all 0.0516
_refine_ls_R_factor_gt 0.0421
_refine_ls_shift/su_max 0.000
_refine_ls_shift/su_mean 0.000
_refine_ls_structure_factor_coef Fsqd
_refine_ls_weighting_details 'calc w = 1/[\s^2^(Fo^2^)+(0.0480P)^2^+0.1178P] where P=(Fo^2^+2Fc^2^)/3'
_refine_ls_weighting_scheme calc
_refine_ls_wR_factor_gt 0.0921
_refine_ls_wR_factor_ref 0.0970
_reflns_number_gt 2738
_reflns_number_total 3202
_reflns_threshold_expression I>2\s(I)
_cod_data_source_file bv2080.cif
_cod_data_source_block I
_cod_original_sg_symbol_Hall P2ac2ab
_cod_database_code 2216962
_cod_database_fobs_code 2216962

loop_
_symmetry_equiv_pos_as_xyz
'x, y, z'
'-x+1/2, -y, z+1/2'
'-x, y+1/2, -z+1/2'
'x+1/2, -y+1/2, -z'

loop_
_atom_site_type_symbol
_atom_site_label
_atom_site_fract_x
_atom_site_fract_y
_atom_site_fract_z
_atom_site_U_iso_or_equiv
_atom_site_adp_type
_atom_site_calc_flag
_atom_site_refinement_flags
_atom_site_occupancy
C C1 0.1767(4) 0.09660(19) 0.63609(17) 0.0640(8) Uani d . 1
H H1C 0.1916 0.1312 0.5879 0.077 Uiso calc R 1
C C2 0.1117(5) 0.1430(2) 0.7031(2) 0.0778(10) Uani d . 1
H H2A 0.0825 0.2085 0.6998 0.093 Uiso calc R 1
C C3 0.0893(4) 0.0945(2) 0.77455(17) 0.0644(8) Uani d . 1
H H3 0.0458 0.1263 0.8202 0.077 Uiso calc R 1
C C4 0.1318(4) -0.0016(2) 0.77788(15) 0.0597(7) Uani d . 1
H H4 0.1172 -0.0354 0.8265 0.072 Uiso calc R 1
C C5 0.1958(4) -0.04971(18) 0.71078(14) 0.0507(7) Uani d . 1
H H5 0.2225 -0.1155 0.7142 0.061 Uiso calc R 1
C C6 0.2206(3) -0.00047(17) 0.63832(13) 0.0393(5) Uani d . 1
C C7 0.2868(3) -0.04882(17) 0.56183(13) 0.0417(6) Uani d . 1
H H7 0.3156 0.0023 0.5226 0.050 Uiso calc R 1
C C8 0.1534(3) -0.1151(2) 0.52276(15) 0.0537(7) Uani d . 1
H H8A 0.1227 -0.1673 0.5598 0.064 Uiso calc R 1
H H8B 0.0482 -0.0790 0.5098 0.064 Uiso calc R 1
C C9 0.5988(3) -0.05219(16) 0.61594(12) 0.0368(5) Uani d . 1
H H9 0.5552 -0.0224 0.6662 0.044 Uiso calc R 1
C C10 0.7415(3) -0.1235(2) 0.63911(15) 0.0502(6) Uani d . 1
H H10A 0.6954 -0.1706 0.6765 0.075 Uiso calc R 1
H H10B 0.8363 -0.0891 0.6644 0.075 Uiso calc R 1
H H10C 0.7831 -0.1559 0.5911 0.075 Uiso calc R 1
C C11 0.6644(3) 0.02824(16) 0.56161(13) 0.0369(5) Uani d . 1
C C12 0.6896(3) 0.12039(17) 0.59373(15) 0.0442(6) Uani d . 1
H H12 0.6527 0.1333 0.6466 0.053 Uiso calc R 1
C C13 0.7678(3) 0.19304(18) 0.54931(15) 0.0467(6) Uani d . 1
C C14 0.7978(4) 0.29279(19) 0.58643(18) 0.0665(8) Uani d . 1
H H14A 0.7111 0.3372 0.5664 0.100 Uiso calc R 1
H H14B 0.9120 0.3157 0.5717 0.100 Uiso calc R 1
H H14C 0.7892 0.2885 0.6446 0.100 Uiso calc R 1
C C15 0.8203(4) 0.17215(17) 0.47075(15) 0.0491(7) Uani d . 1
H H15 0.8747 0.2208 0.4407 0.059 Uiso calc R 1
C C16 0.7957(3) 0.08221(16) 0.43472(13) 0.0423(6) Uani d . 1
C C17 0.8537(4) 0.0637(2) 0.34898(14) 0.0615(8) Uani d . 1
H H17A 0.8875 0.1239 0.3241 0.092 Uiso calc R 1
H H17B 0.7592 0.0353 0.3187 0.092 Uiso calc R 1
H H17C 0.9514 0.0199 0.3492 0.092 Uiso calc R 1
C C18 0.7165(3) 0.01038(16) 0.48159(13) 0.0389(5) Uani d . 1
Cl Cl1 0.60116(9) 0.19629(5) 0.83115(4) 0.0548(2) Uani d . 1
N N1 0.4501(2) -0.10661(13) 0.57750(11) 0.0371(4) Uani d . 1
H H1A 0.4225 -0.1570 0.6100 0.044 Uiso calc R 1
H H1B 0.4874 -0.1313 0.5298 0.044 Uiso calc R 1
O O1 0.6813(2) -0.08114(12) 0.45252(9) 0.0517(5) Uani d . 1
H H1 0.7531 -0.0954 0.4174 0.078 Uiso calc R 1
O O2 0.2279(3) -0.15362(19) 0.45100(12) 0.0837(7) Uani d . 1
H H2 0.1519 -0.1591 0.4160 0.125 Uiso calc R 1

loop_
_atom_site_aniso_label
_atom_site_aniso_U_11
_atom_site_aniso_U_22
_atom_site_aniso_U_33
_atom_site_aniso_U_12
_atom_site_aniso_U_13
_atom_site_aniso_U_23
C1 0.084(2) 0.0547(16) 0.0531(16) 0.0138(16) 0.0037(16) 0.0089(13)
C2 0.103(3) 0.0589(17) 0.072(2) 0.0279(18) -0.001(2) -0.0061(16)
C3 0.0637(18) 0.0781(19) 0.0514(16) 0.0197(17) -0.0026(15) -0.0144(14)
C4 0.0643(19) 0.0749(18) 0.0398(13) 0.0120(16) 0.0072(13) 0.0048(13)
C5 0.0531(17) 0.0521(14) 0.0468(14) 0.0073(13) 0.0037(13) 0.0062(11)
C6 0.0308(12) 0.0480(13) 0.0391(12) 0.0000(11) -0.0009(10) 0.0018(11)
C7 0.0373(14) 0.0512(14) 0.0367(12) -0.0033(11) -0.0014(11) 0.0071(10)
C8 0.0357(15) 0.0822(19) 0.0431(14) -0.0022(13) -0.0044(11) -0.0101(13)
C9 0.0322(12) 0.0499(13) 0.0282(10) -0.0036(11) 0.0016(10) -0.0064(9)
C10 0.0377(14) 0.0660(15) 0.0470(14) -0.0032(12) -0.0022(11) 0.0041(12)
C11 0.0275(12) 0.0459(13) 0.0373(12) -0.0011(9) 0.0012(10) -0.0018(10)
C12 0.0403(14) 0.0504(14) 0.0419(13) 0.0001(12) -0.0007(11) -0.0106(11)
C13 0.0419(14) 0.0435(13) 0.0546(15) -0.0024(12) -0.0026(12) -0.0037(12)
C14 0.073(2) 0.0509(16) 0.0755(19) -0.0086(15) -0.0006(17) -0.0123(14)
C15 0.0480(16) 0.0439(15) 0.0554(16) -0.0025(12) 0.0001(13) 0.0095(11)
C16 0.0401(14) 0.0469(13) 0.0400(13) -0.0018(11) 0.0016(12) 0.0057(11)
C17 0.075(2) 0.0663(16) 0.0430(14) -0.0121(14) 0.0128(14) 0.0065(12)
C18 0.0346(13) 0.0432(13) 0.0388(12) -0.0016(11) 0.0004(10) -0.0041(10)
Cl1 0.0623(4) 0.0520(4) 0.0501(3) 0.0092(3) -0.0014(3) -0.0007(3)
N1 0.0323(11) 0.0466(11) 0.0323(9) -0.0016(8) 0.0035(8) -0.0002(8)
O1 0.0625(12) 0.0517(10) 0.0410(9) -0.0134(9) 0.0150(9) -0.0109(8)
O2 0.0571(14) 0.142(2) 0.0522(12) 0.0003(13) -0.0057(11) -0.0414(12)

loop_
_atom_type_symbol
_atom_type_description
_atom_type_scat_dispersion_real
_atom_type_scat_dispersion_imag
_atom_type_scat_source
C C 0.0033 0.0016 'International Tables Vol C Tables 4.2.6.8 and 6.1.1.4'
H H 0.0000 0.0000 'International Tables Vol C Tables 4.2.6.8 and 6.1.1.4'
N N 0.0061 0.0033 'International Tables Vol C Tables 4.2.6.8 and 6.1.1.4'
O O 0.0106 0.0060 'International Tables Vol C Tables 4.2.6.8 and 6.1.1.4'
Cl Cl 0.1484 0.1585 'International Tables Vol C Tables 4.2.6.8 and 6.1.1.4'

loop_
_geom_angle_atom_site_label_1
_geom_angle_atom_site_label_2
_geom_angle_atom_site_label_3
_geom_angle
C2 C1 C6 121.4(3)
C2 C1 H1C 119.3
C6 C1 H1C 119.3
C3 C2 C1 120.7(3)
C3 C2 H2A 119.6
C1 C2 H2A 119.6
C2 C3 C4 118.7(3)
C2 C3 H3 120.6
C4 C3 H3 120.6
C3 C4 C5 121.3(2)
C3 C4 H4 119.3
C5 C4 H4 119.3
C4 C5 C6 120.2(2)
C4 C5 H5 119.9
C6 C5 H5 119.9
C1 C6 C5 117.7(2)
C1 C6 C7 119.2(2)
C5 C6 C7 123.1(2)
N1 C7 C6 111.72(18)
N1 C7 C8 108.31(18)
C6 C7 C8 113.11(19)
N1 C7 H7 107.8
C6 C7 H7 107.8
C8 C7 H7 107.8
O2 C8 C7 108.0(2)
O2 C8 H8A 110.1
C7 C8 H8A 110.1
O2 C8 H8B 110.1
C7 C8 H8B 110.1
H8A C8 H8B 108.4
N1 C9 C11 111.72(17)
N1 C9 C10 109.15(18)
C11 C9 C10 112.58(19)
N1 C9 H9 107.7
C11 C9 H9 107.7
C10 C9 H9 107.7
C9 C10 H10A 109.5
C9 C10 H10B 109.5
H10A C10 H10B 109.5
C9 C10 H10C 109.5
H10A C10 H10C 109.5
H10B C10 H10C 109.5
C12 C11 C18 118.7(2)
C12 C11 C9 119.52(19)
C18 C11 C9 121.54(19)
C13 C12 C11 121.6(2)
C13 C12 H12 119.2
C11 C12 H12 119.2
C12 C13 C15 118.1(2)
C12 C13 C14 120.7(2)
C15 C13 C14 121.2(2)
C13 C14 H14A 109.5
C13 C14 H14B 109.5
H14A C14 H14B 109.5
C13 C14 H14C 109.5
H14A C14 H14C 109.5
H14B C14 H14C 109.5
C13 C15 C16 123.1(2)
C13 C15 H15 118.5
C16 C15 H15 118.5
C15 C16 C18 117.3(2)
C15 C16 C17 120.9(2)
C18 C16 C17 121.8(2)
C16 C17 H17A 109.5
C16 C17 H17B 109.5
H17A C17 H17B 109.5
C16 C17 H17C 109.5
H17A C17 H17C 109.5
H17B C17 H17C 109.5
O1 C18 C16 123.0(2)
O1 C18 C11 115.65(19)
C16 C18 C11 121.3(2)
C9 N1 C7 115.96(16)
C9 N1 H1A 108.3
C7 N1 H1A 108.3
C9 N1 H1B 108.3
C7 N1 H1B 108.3
H1A N1 H1B 107.4
C18 O1 H1 109.5
C8 O2 H2 109.5

loop_
_geom_bond_atom_site_label_1
_geom_bond_atom_site_label_2
_geom_bond_distance
C1 C2 1.366(4)
C1 C6 1.378(3)
C1 H1C 0.9300
C2 C3 1.361(4)
C2 H2A 0.9300
C3 C4 1.363(4)
C3 H3 0.9300
C4 C5 1.375(3)
C4 H4 0.9300
C5 C6 1.382(3)
C5 H5 0.9300
C6 C7 1.509(3)
C7 N1 1.503(3)
C7 C8 1.512(3)
C7 H7 0.9800
C8 O2 1.412(3)
C8 H8A 0.9700
C8 H8B 0.9700
C9 N1 1.501(3)
C9 C11 1.508(3)
C9 C10 1.516(3)
C9 H9 0.9800
C10 H10A 0.9600
C10 H10B 0.9600
C10 H10C 0.9600
C11 C12 1.387(3)
C11 C18 1.395(3)
C12 C13 1.375(3)
C12 H12 0.9300
C13 C15 1.381(3)
C13 C14 1.520(3)
C14 H14A 0.9600
C14 H14B 0.9600
C14 H14C 0.9600
C15 C16 1.385(3)
C15 H15 0.9300
C16 C18 1.392(3)
C16 C17 1.498(3)
C17 H17A 0.9600
C17 H17B 0.9600
C17 H17C 0.9600
C18 O1 1.374(3)
N1 H1A 0.9000
N1 H1B 0.9000
O1 H1 0.8200
O2 H2 0.8200

loop_
_geom_hbond_atom_site_label_D
_geom_hbond_atom_site_label_H
_geom_hbond_atom_site_label_A
_geom_hbond_site_symmetry_A
_geom_hbond_distance_DH
_geom_hbond_distance_HA
_geom_hbond_distance_DA
_geom_hbond_angle_DHA
O2 H2 Cl1 2_554 0.82 2.44 3.249(2) 168.9
O1 H1 Cl1 2_654 0.82 2.28 3.0417(18) 155.8
N1 H1A Cl1 3_646 0.90 2.25 3.125(2) 165.2
N1 H1B O1 . 0.90 2.07 2.732(2) 129.4

loop_
_geom_torsion_atom_site_label_1
_geom_torsion_atom_site_label_2
_geom_torsion_atom_site_label_3
_geom_torsion_atom_site_label_4
_geom_torsion
C6 C1 C2 C3 0.4(6)
C1 C2 C3 C4 -0.4(5)
C2 C3 C4 C5 -0.2(5)
C3 C4 C5 C6 0.9(4)
C2 C1 C6 C5 0.3(4)
C2 C1 C6 C7 178.2(3)
C4 C5 C6 C1 -0.9(4)
C4 C5 C6 C7 -178.7(2)
C1 C6 C7 N1 131.7(2)
C5 C6 C7 N1 -50.5(3)
C1 C6 C7 C8 -105.8(3)
C5 C6 C7 C8 72.0(3)
N1 C7 C8 O2 -57.3(3)
C6 C7 C8 O2 178.3(2)
N1 C9 C11 C12 131.8(2)
C10 C9 C11 C12 -105.0(2)
N1 C9 C11 C18 -54.4(3)
C10 C9 C11 C18 68.8(3)
C18 C11 C12 C13 -1.5(3)
C9 C11 C12 C13 172.5(2)
C11 C12 C13 C15 0.4(4)
C11 C12 C13 C14 -178.6(2)
C12 C13 C15 C16 0.9(4)
C14 C13 C15 C16 179.9(3)
C13 C15 C16 C18 -1.0(4)
C13 C15 C16 C17 179.4(2)
C15 C16 C18 O1 178.6(2)
C17 C16 C18 O1 -1.8(4)
C15 C16 C18 C11 -0.2(3)
C17 C16 C18 C11 179.4(2)
C12 C11 C18 O1 -177.4(2)
C9 C11 C18 O1 8.7(3)
C12 C11 C18 C16 1.4(3)
C9 C11 C18 C16 -172.5(2)
C11 C9 N1 C7 -63.3(2)
C10 C9 N1 C7 171.52(17)
C6 C7 N1 C9 -55.1(2)
C8 C7 N1 C9 179.62(18)

loop_
_cod_related_entry_id
_cod_related_entry_database
_cod_related_entry_code
1 ChemSpider 21195853
